data_2219524
loop_
_publ_author_name
'Dai, Jing'

_publ_section_title
;
 4-Cyanoanilinium perchlorate
;
_journal_coeditor_code BX2181
_journal_issue 10
_journal_name_full 'Acta Crystallographica Section E'
_journal_page_first o2025
_journal_paper_doi 10.1107/S1600536808030687
_journal_volume 64
_journal_year 2008
_chemical_formula_iupac 'C7 H7 N2 + , Cl O4 -'
_chemical_formula_moiety 'C7 H7 N2 + , Cl O4 -'
_chemical_formula_sum 'C7 H7 Cl N2 O4'
_chemical_formula_weight 218.60
_chemical_name_systematic
;
4-Cyanoanilinium perchlorate
;
_space_group_IT_number 2
_symmetry_cell_setting triclinic
_symmetry_space_group_name_Hall '-P 1'
_symmetry_space_group_name_H-M 'P -1'
_atom_sites_solution_hydrogens geom
_atom_sites_solution_primary direct
_atom_sites_solution_secondary difmap
_audit_creation_method SHELXL97
_cell_angle_alpha 94.87(3)
_cell_angle_beta 95.68(3)
_cell_angle_gamma 103.99(3)
_cell_formula_units_Z 2
_cell_length_a 4.9905(10)
_cell_length_b 6.9465(14)
_cell_length_c 13.998(3)
_cell_measurement_reflns_used 1806
_cell_measurement_temperature 298(2)
_cell_measurement_theta_max 27.485
_cell_measurement_theta_min 3.041
_cell_volume 465.57(18)
_computing_cell_refinement 'CrystalClear (Rigaku, 2005)'
_computing_data_collection 'CrystalClear (Rigaku, 2005)'
_computing_data_reduction 'CrystalClear (Rigaku, 2005)'
_computing_molecular_graphics 'SHELXTL (Sheldrick, 2008) and PLATON (Spek, 2003)'
_computing_publication_material 'SHELXTL (Sheldrick, 2008)'
_computing_structure_refinement 'SHELXL97 (Sheldrick, 2008)'
_computing_structure_solution 'SHELXS97 (Sheldrick, 2008)'
_diffrn_ambient_temperature 298(2)
_diffrn_detector_area_resol_mean 13.6612
_diffrn_measured_fraction_theta_full 0.993
_diffrn_measured_fraction_theta_max 0.993
_diffrn_measurement_device_type 'Rigaku Mercury2'
_diffrn_measurement_method \w
_diffrn_radiation_monochromator graphite
_diffrn_radiation_source 'fine-focus sealed tube'
_diffrn_radiation_type MoK\a
_diffrn_radiation_wavelength 0.71073
_diffrn_reflns_av_R_equivalents 0.0231
_diffrn_reflns_av_sigmaI/netI 0.0290
_diffrn_reflns_limit_h_max 6
_diffrn_reflns_limit_h_min -6
_diffrn_reflns_limit_k_max 8
_diffrn_reflns_limit_k_min -8
_diffrn_reflns_limit_l_max 18
_diffrn_reflns_limit_l_min -18
_diffrn_reflns_number 4861
_diffrn_reflns_theta_full 27.48
_diffrn_reflns_theta_max 27.48
_diffrn_reflns_theta_min 3.04
_exptl_absorpt_coefficient_mu 0.400
_exptl_absorpt_correction_T_max 1.000
_exptl_absorpt_correction_T_min 0.941
_exptl_absorpt_correction_type multi-scan
_exptl_absorpt_process_details '(CrystalClear; Rigaku, 2005)'
_exptl_crystal_colour colourless
_exptl_crystal_density_diffrn 1.559
_exptl_crystal_density_method 'not measured'
_exptl_crystal_description block
_exptl_crystal_F_000 224
_exptl_crystal_size_max 0.25
_exptl_crystal_size_mid 0.15
_exptl_crystal_size_min 0.15
_refine_diff_density_max 0.254
_refine_diff_density_min -0.338
_refine_ls_extinction_method none
_refine_ls_goodness_of_fit_ref 1.046
_refine_ls_hydrogen_treatment constr
_refine_ls_matrix_type full
_refine_ls_number_parameters 128
_refine_ls_number_reflns 2126
_refine_ls_number_restraints 0
_refine_ls_restrained_S_all 1.046
_refine_ls_R_factor_all 0.0437
_refine_ls_R_factor_gt 0.0359
_refine_ls_shift/su_max 0.000
_refine_ls_shift/su_mean 0.000
_refine_ls_structure_factor_coef Fsqd
_refine_ls_weighting_details 'calc w = 1/[\s^2^(Fo^2^)+(0.0483P)^2^+0.1253P] where P=(Fo^2^+2Fc^2^)/3'
_refine_ls_weighting_scheme calc
_refine_ls_wR_factor_gt 0.0928
_refine_ls_wR_factor_ref 0.0968
_reflns_number_gt 1851
_reflns_number_total 2126
_reflns_threshold_expression I>2\s(I)
_cod_data_source_file bx2181.cif
_cod_data_source_block I
_cod_original_cell_volume 465.57(17)
_cod_database_code 2219524
_cod_database_fobs_code 2219524

loop_
_symmetry_equiv_pos_as_xyz
'x, y, z'
'-x, -y, -z'

loop_
_atom_site_type_symbol
_atom_site_label
_atom_site_fract_x
_atom_site_fract_y
_atom_site_fract_z
_atom_site_U_iso_or_equiv
_atom_site_adp_type
_atom_site_calc_flag
_atom_site_refinement_flags
_atom_site_occupancy
N N1 0.6157(3) 0.2508(2) 0.12597(11) 0.0399(4) Uani d . 1
H H1A 0.4771 0.2405 0.0791 0.048 Uiso calc R 1
H H1B 0.6876 0.1460 0.1180 0.048 Uiso calc R 1
H H1C 0.7468 0.3623 0.1238 0.048 Uiso calc R 1
N N2 0.0727(7) 0.2647(4) 0.5503(2) 0.1058(10) Uani d . 1
C C1 0.1672(6) 0.2642(4) 0.47983(19) 0.0743(8) Uani d . 1
C C2 0.2877(5) 0.2620(3) 0.38998(16) 0.0549(5) Uani d . 1
C C3 0.2722(5) 0.4100(3) 0.33016(17) 0.0557(5) Uani d . 1
H H3 0.1860 0.5101 0.3478 0.067 Uiso calc R 1
C C4 0.3859(4) 0.4064(3) 0.24466(15) 0.0458(4) Uani d . 1
H H4 0.3789 0.5049 0.2041 0.055 Uiso calc R 1
C C5 0.5097(3) 0.2566(3) 0.21961(13) 0.0362(4) Uani d . 1
C C6 0.5293(4) 0.1094(3) 0.27829(14) 0.0464(5) Uani d . 1
H H6 0.6169 0.0104 0.2604 0.056 Uiso calc R 1
C C7 0.4158(5) 0.1127(4) 0.36408(16) 0.0574(6) Uani d . 1
H H7 0.4252 0.0145 0.4046 0.069 Uiso calc R 1
Cl Cl1 -0.00044(8) 0.22266(6) 0.91125(3) 0.03315(14) Uani d . 1
O O1 -0.2849(3) 0.1812(2) 0.92711(11) 0.0552(4) Uani d . 1
O O2 0.1712(3) 0.3237(2) 0.99794(12) 0.0598(4) Uani d . 1
O O3 0.0665(3) 0.0398(2) 0.88369(13) 0.0593(4) Uani d . 1
O O4 0.0420(4) 0.3478(2) 0.83610(12) 0.0668(5) Uani d . 1

loop_
_atom_site_aniso_label
_atom_site_aniso_U_11
_atom_site_aniso_U_22
_atom_site_aniso_U_33
_atom_site_aniso_U_12
_atom_site_aniso_U_13
_atom_site_aniso_U_23
N1 0.0442(8) 0.0392(8) 0.0403(9) 0.0162(7) 0.0100(6) 0.0048(6)
N2 0.141(3) 0.0996(19) 0.0746(17) 0.0122(17) 0.0625(17) -0.0038(14)
C1 0.0839(18) 0.0741(17) 0.0597(16) 0.0059(14) 0.0296(13) -0.0047(13)
C2 0.0545(12) 0.0599(13) 0.0450(12) 0.0039(10) 0.0167(9) -0.0053(10)
C3 0.0560(13) 0.0514(12) 0.0617(14) 0.0159(10) 0.0210(10) -0.0056(10)
C4 0.0485(11) 0.0424(10) 0.0506(12) 0.0168(8) 0.0126(9) 0.0046(8)
C5 0.0328(8) 0.0375(9) 0.0366(9) 0.0068(7) 0.0046(7) 0.0004(7)
C6 0.0547(11) 0.0455(10) 0.0441(11) 0.0205(9) 0.0097(9) 0.0072(8)
C7 0.0714(15) 0.0609(13) 0.0425(12) 0.0163(11) 0.0126(10) 0.0140(10)
Cl1 0.0306(2) 0.0284(2) 0.0426(3) 0.00948(15) 0.00733(15) 0.00697(15)
O1 0.0333(7) 0.0667(9) 0.0627(10) 0.0079(6) 0.0146(6) -0.0046(7)
O2 0.0531(9) 0.0534(9) 0.0661(10) 0.0147(7) -0.0150(7) -0.0090(7)
O3 0.0595(9) 0.0396(7) 0.0839(12) 0.0271(7) 0.0058(8) -0.0036(7)
O4 0.0880(12) 0.0539(9) 0.0623(11) 0.0127(8) 0.0217(9) 0.0293(8)

loop_
_atom_type_symbol
_atom_type_description
_atom_type_scat_dispersion_real
_atom_type_scat_dispersion_imag
_atom_type_scat_source
C C 0.0033 0.0016 'International Tables Vol C Tables 4.2.6.8 and 6.1.1.4'
H H 0.0000 0.0000 'International Tables Vol C Tables 4.2.6.8 and 6.1.1.4'
Cl Cl 0.1484 0.1585 'International Tables Vol C Tables 4.2.6.8 and 6.1.1.4'
N N 0.0061 0.0033 'International Tables Vol C Tables 4.2.6.8 and 6.1.1.4'
O O 0.0106 0.0060 'International Tables Vol C Tables 4.2.6.8 and 6.1.1.4'

loop_
_geom_angle_atom_site_label_1
_geom_angle_atom_site_label_2
_geom_angle_atom_site_label_3
_geom_angle
C5 N1 H1A 109.5
C5 N1 H1B 109.5
H1A N1 H1B 109.5
C5 N1 H1C 109.5
H1A N1 H1C 109.5
H1B N1 H1C 109.5
N2 C1 C2 179.6(3)
C7 C2 C3 120.66(19)
C7 C2 C1 119.9(2)
C3 C2 C1 119.4(2)
C4 C3 C2 119.1(2)
C4 C3 H3 120.4
C2 C3 H3 120.4
C5 C4 C3 119.54(19)
C5 C4 H4 120.2
C3 C4 H4 120.2
C4 C5 C6 122.22(18)
C4 C5 N1 118.25(16)
C6 C5 N1 119.50(16)
C7 C6 C5 118.39(19)
C7 C6 H6 120.8
C5 C6 H6 120.8
C6 C7 C2 120.1(2)
C6 C7 H7 120.0
C2 C7 H7 120.0
O4 Cl1 O3 109.51(11)
O4 Cl1 O1 109.25(11)
O3 Cl1 O1 108.89(10)
O4 Cl1 O2 109.01(11)
O3 Cl1 O2 110.69(10)
O1 Cl1 O2 109.47(10)

loop_
_geom_bond_atom_site_label_1
_geom_bond_atom_site_label_2
_geom_bond_distance
N1 C5 1.462(2)
N1 H1A 0.8900
N1 H1B 0.8900
N1 H1C 0.8900
N2 C1 1.135(3)
C1 C2 1.447(3)
C2 C7 1.385(3)
C2 C3 1.392(3)
C3 C4 1.375(3)
C3 H3 0.9300
C4 C5 1.371(3)
C4 H4 0.9300
C5 C6 1.380(3)
C6 C7 1.378(3)
C6 H6 0.9300
C7 H7 0.9300
Cl1 O4 1.4202(15)
Cl1 O3 1.4215(14)
Cl1 O1 1.4222(14)
Cl1 O2 1.4346(16)

loop_
_geom_hbond_atom_site_label_D
_geom_hbond_atom_site_label_H
_geom_hbond_atom_site_label_A
_geom_hbond_site_symmetry_A
_geom_hbond_distance_DH
_geom_hbond_distance_HA
_geom_hbond_distance_DA
_geom_hbond_angle_DHA
N1 H1A O2 1_554 0.89 2.04 2.881(2) 157.8
N1 H1B O3 2_656 0.89 1.98 2.855(2) 165.7
N1 H1C O4 2_666 0.89 2.04 2.871(2) 155.8

loop_
_geom_torsion_atom_site_label_1
_geom_torsion_atom_site_label_2
_geom_torsion_atom_site_label_3
_geom_torsion_atom_site_label_4
_geom_torsion
C7 C2 C3 C4 0.0(3)
C1 C2 C3 C4 -179.7(2)
C2 C3 C4 C5 0.6(3)
C3 C4 C5 C6 -1.2(3)
C3 C4 C5 N1 176.83(18)
C4 C5 C6 C7 1.1(3)
N1 C5 C6 C7 -176.89(19)
C5 C6 C7 C2 -0.4(3)
C3 C2 C7 C6 -0.1(4)
C1 C2 C7 C6 179.6(2)

loop_
_cod_related_entry_id
_cod_related_entry_database
_cod_related_entry_code
1 ChemSpider 30655613
